data_1561889
loop_
_publ_author_name
'Wu, Wei-Ping'
'Liu, Ping'
'Liang, Yu-Tong'
'Cui, Lin'
'Xi, Zheng-Ping'
'Wang, Yao-Yu'

_publ_section_title
;
 Three luminescent d10 metal coordination polymers assembled from a
 semirigid V-shaped ligand with high selective detecting of Cu2+ ion and
 nitrobenzene
;
_journal_name_full 'Journal of Solid State Chemistry'
_journal_page_first 124
_journal_page_last 130
_journal_paper_doi 10.1016/j.jssc.2015.04.009
_journal_volume 228
_journal_year 2015
_chemical_formula_sum 'C24 H22 N4 O4 Zn'
_chemical_formula_weight 495.83
_space_group_IT_number 4
_space_group_name_Hall 'P 2yb'
_space_group_name_H-M_alt 'P 1 21 1'
_symmetry_cell_setting monoclinic
_symmetry_space_group_name_H-M 'P 1 21 1'
_atom_sites_solution_hydrogens geom
_atom_sites_solution_primary direct
_atom_sites_solution_secondary difmap
_cell_angle_alpha 90.00
_cell_angle_beta 93.485(3)
_cell_angle_gamma 90.00
_cell_formula_units_Z 2
_cell_length_a 6.8694(14)
_cell_length_b 16.599(4)
_cell_length_c 9.5874(19)
_cell_measurement_reflns_used 2211
_cell_measurement_temperature 296(2)
_cell_measurement_theta_max 24.67
_cell_measurement_theta_min 2.45
_cell_volume 1091.2(4)
_computing_cell_refinement 'Bruker SAINT'
_computing_data_collection 'Bruker APEX2'
_computing_data_reduction 'Bruker SAINT'
_computing_molecular_graphics 'DIAMOND (Brandenburg, 2001)'
_computing_publication_material 'DIAMOND (Brandenburg, 2001)'
_computing_structure_refinement 'SHELXL-97 (Sheldrick, 2008)'
_computing_structure_solution 'SHELXS-97 (Sheldrick, 2008)'
_diffrn_ambient_temperature 296(2)
_diffrn_measured_fraction_theta_full 0.990
_diffrn_measured_fraction_theta_max 0.990
_diffrn_measurement_device_type 'Bruker APEX-II CCD'
_diffrn_measurement_method '\f and \w scans'
_diffrn_radiation_monochromator graphite
_diffrn_radiation_source 'fine-focus sealed tube'
_diffrn_radiation_type MoK\a
_diffrn_radiation_wavelength 0.71073
_diffrn_reflns_av_R_equivalents 0.0259
_diffrn_reflns_av_sigmaI/netI 0.0620
_diffrn_reflns_limit_h_max 8
_diffrn_reflns_limit_h_min -4
_diffrn_reflns_limit_k_max 16
_diffrn_reflns_limit_k_min -20
_diffrn_reflns_limit_l_max 11
_diffrn_reflns_limit_l_min -10
_diffrn_reflns_number 5818
_diffrn_reflns_theta_full 25.99
_diffrn_reflns_theta_max 25.99
_diffrn_reflns_theta_min 2.13
_exptl_absorpt_coefficient_mu 1.165
_exptl_absorpt_correction_T_max 0.8825
_exptl_absorpt_correction_T_min 0.8004
_exptl_absorpt_correction_type multi-scan
_exptl_absorpt_process_details SADABS
_exptl_crystal_colour yellow
_exptl_crystal_density_diffrn 1.509
_exptl_crystal_density_method 'not measured'
_exptl_crystal_description rodlike
_exptl_crystal_F_000 512
_exptl_crystal_size_max 0.20
_exptl_crystal_size_mid 0.12
_exptl_crystal_size_min 0.11
_refine_diff_density_max 0.543
_refine_diff_density_min -0.746
_refine_diff_density_rms 0.156
_refine_ls_abs_structure_details 'Flack H D (1983), Acta Cryst. A39, 876-881'
_refine_ls_abs_structure_Flack 0.026(18)
_refine_ls_extinction_method none
_refine_ls_goodness_of_fit_ref 1.074
_refine_ls_hydrogen_treatment constr
_refine_ls_matrix_type full
_refine_ls_number_parameters 300
_refine_ls_number_reflns 3623
_refine_ls_number_restraints 1
_refine_ls_restrained_S_all 1.074
_refine_ls_R_factor_all 0.0505
_refine_ls_R_factor_gt 0.0429
_refine_ls_shift/su_max 0.001
_refine_ls_shift/su_mean 0.000
_refine_ls_structure_factor_coef Fsqd
_refine_ls_weighting_details 'calc w=1/[\s^2^(Fo^2^)+(0.0904P)^2^+0.0604P] where P=(Fo^2^+2Fc^2^)/3'
_refine_ls_weighting_scheme calc
_refine_ls_wR_factor_gt 0.1132
_refine_ls_wR_factor_ref 0.1430
_reflns_number_gt 3273
_reflns_number_total 3623
_reflns_threshold_expression >2sigma(I)
_cod_data_source_file 1b.cif
_cod_data_source_block 1b
_cod_depositor_comments
;
The following automatic conversions were performed:

data item '_symmetry_cell_setting' value 'Monoclinic' was changed to
'monoclinic' in accordance with the built-in table derived from the
CIF Core dictionary named 'cif_core.dic' version 2.4.5 last updated
on 2014-11-21.

Automatic conversion script
Id: cif_fix_values 8369 2020-08-20 11:38:08Z andrius 
;
_cod_original_sg_symbol_H-M 'P2(1)   '
_cod_database_code 1561889

loop_
_symmetry_equiv_pos_as_xyz
'x, y, z'
'-x, y+1/2, -z'

loop_
_atom_site_label
_atom_site_type_symbol
_atom_site_fract_x
_atom_site_fract_y
_atom_site_fract_z
_atom_site_U_iso_or_equiv
_atom_site_adp_type
_atom_site_occupancy
_atom_site_symmetry_multiplicity
_atom_site_calc_flag
_atom_site_refinement_flags
_atom_site_disorder_assembly
_atom_site_disorder_group
C1 C 0.9669(8) -0.0560(4) 0.9274(6) 0.0401(12) Uani 1 1 d . . .
C2 C 1.1182(8) -0.0916(3) 1.0307(5) 0.0356(11) Uani 1 1 d . . .
C3 C 1.3068(8) -0.0613(4) 1.0441(6) 0.0468(14) Uani 1 1 d . . .
H3 H 1.3450 -0.0211 0.9840 0.056 Uiso 1 1 calc R . .
C4 C 1.4394(9) -0.0912(5) 1.1480(6) 0.0500(16) Uani 1 1 d . . .
H4 H 1.5642 -0.0694 1.1585 0.060 Uiso 1 1 calc R . .
C5 C 1.3878(10) -0.1515(4) 1.2335(6) 0.0389(14) Uani 1 1 d . . .
C6 C 1.2031(9) -0.1851(4) 1.2176(6) 0.0416(14) Uani 1 1 d . . .
H6 H 1.1705 -0.2286 1.2727 0.050 Uiso 1 1 calc R . .
C7 C 1.0682(8) -0.1540(3) 1.1201(6) 0.0378(12) Uani 1 1 d . . .
H7 H 0.9421 -0.1746 1.1135 0.045 Uiso 1 1 calc R . .
C8 C 0.9577(8) 0.1556(4) 0.5202(6) 0.0373(12) Uani 1 1 d . . .
C9 C 1.1180(7) 0.1743(3) 0.4210(5) 0.0314(11) Uani 1 1 d . . .
C10 C 1.1111(8) 0.2472(3) 0.3468(5) 0.0360(12) Uani 1 1 d . . .
H10 H 1.0082 0.2828 0.3561 0.043 Uiso 1 1 calc R . .
C11 C 1.2580(11) 0.2659(4) 0.2597(6) 0.0404(14) Uani 1 1 d . . .
H11 H 1.2556 0.3148 0.2124 0.048 Uiso 1 1 calc R . .
C12 C 1.4087(9) 0.2118(4) 0.2427(6) 0.0396(14) Uani 1 1 d . . .
C13 C 1.4100(9) 0.1398(4) 0.3099(6) 0.0499(15) Uani 1 1 d . . .
H13 H 1.5074 0.1023 0.2954 0.060 Uiso 1 1 calc R . .
C14 C 1.2668(9) 0.1225(4) 0.3995(6) 0.0447(13) Uani 1 1 d . . .
H14 H 1.2717 0.0736 0.4471 0.054 Uiso 1 1 calc R . .
C15 C 0.4681(8) 0.1369(4) 0.8190(5) 0.0400(12) Uani 1 1 d . . .
H15 H 0.3919 0.1238 0.7387 0.048 Uiso 1 1 calc R . .
C16 C 0.4093(9) 0.1809(4) 0.9242(7) 0.0490(15) Uani 1 1 d . . .
H16 H 0.2864 0.2035 0.9312 0.059 Uiso 1 1 calc R . .
C17 C 0.7138(8) 0.1450(4) 0.9711(5) 0.0361(12) Uani 1 1 d . . .
C18 C 0.9088(10) 0.1349(6) 1.0475(7) 0.066(2) Uani 1 1 d . . .
H18A H 1.0003 0.1144 0.9845 0.099 Uiso 1 1 calc R . .
H18B H 0.8978 0.0978 1.1233 0.099 Uiso 1 1 calc R . .
H18C H 0.9534 0.1861 1.0835 0.099 Uiso 1 1 calc R . .
C19 C 0.5687(10) 0.2355(4) 1.1508(6) 0.0501(16) Uani 1 1 d . . .
H19A H 0.5550 0.2920 1.1265 0.060 Uiso 1 1 calc R . .
H19B H 0.6938 0.2285 1.2019 0.060 Uiso 1 1 calc R . .
C20 C 0.4600(8) -0.0562(4) 0.6524(6) 0.0390(12) Uani 1 1 d . . .
H20 H 0.3934 -0.0381 0.7280 0.047 Uiso 1 1 calc R . .
C21 C 0.3994(8) -0.1138(4) 0.5615(6) 0.0411(13) Uani 1 1 d . . .
H21 H 0.2825 -0.1420 0.5623 0.049 Uiso 1 1 calc R . .
C22 C 0.6831(8) -0.0718(4) 0.5008(6) 0.0363(12) Uani 1 1 d . . .
C23 C 0.8629(9) -0.0611(5) 0.4174(7) 0.0591(19) Uani 1 1 d . . .
H23A H 0.9176 -0.1129 0.3984 0.089 Uiso 1 1 calc R . .
H23B H 0.9578 -0.0292 0.4704 0.089 Uiso 1 1 calc R . .
H23C H 0.8269 -0.0343 0.3309 0.089 Uiso 1 1 calc R . .
C24 C 0.5283(9) -0.1813(4) 0.3465(6) 0.0441(14) Uani 1 1 d . . .
H24A H 0.6561 -0.1876 0.3101 0.053 Uiso 1 1 calc R . .
H24B H 0.4862 -0.2336 0.3784 0.053 Uiso 1 1 calc R . .
N1 N 0.6587(7) 0.1137(3) 0.8467(4) 0.0360(10) Uani 1 1 d . . .
N2 N 0.5644(7) 0.1866(3) 1.0207(5) 0.0390(11) Uani 1 1 d . . .
N3 N 0.6388(6) -0.0286(3) 0.6138(4) 0.0369(10) Uani 1 1 d . . .
N4 N 0.5412(6) -0.1240(3) 0.4664(4) 0.0373(10) Uani 1 1 d . . .
O1 O 1.0299(6) -0.0122(3) 0.8328(4) 0.0479(10) Uani 1 1 d . . .
O2 O 0.7927(6) -0.0703(3) 0.9426(5) 0.0529(12) Uani 1 1 d . . .
O3 O 1.0024(7) 0.1002(3) 0.6115(5) 0.0568(12) Uani 1 1 d . . .
O4 O 0.8022(7) 0.1920(4) 0.5065(6) 0.0654(14) Uani 1 1 d . . .
Zn1 Zn 0.81970(7) 0.04527(3) 0.72549(5) 0.03287(19) Uani 1 1 d . . .

loop_
_atom_site_aniso_label
_atom_site_aniso_U_11
_atom_site_aniso_U_22
_atom_site_aniso_U_33
_atom_site_aniso_U_23
_atom_site_aniso_U_13
_atom_site_aniso_U_12
C1 0.047(3) 0.035(3) 0.038(3) -0.011(2) 0.003(2) -0.003(2)
C2 0.043(3) 0.036(3) 0.028(2) -0.003(2) 0.003(2) 0.000(2)
C3 0.046(3) 0.059(4) 0.035(3) 0.013(3) -0.002(2) -0.012(3)
C4 0.040(3) 0.070(4) 0.040(3) -0.001(3) -0.003(2) -0.015(3)
C5 0.044(3) 0.043(4) 0.029(3) -0.010(2) 0.000(2) 0.001(3)
C6 0.055(4) 0.035(3) 0.035(3) 0.000(3) 0.001(3) -0.002(3)
C7 0.042(3) 0.034(3) 0.037(3) -0.001(2) 0.003(2) -0.009(2)
C8 0.039(3) 0.042(3) 0.032(3) -0.008(2) 0.008(2) -0.009(2)
C9 0.036(3) 0.035(3) 0.023(2) 0.0002(19) 0.0024(19) -0.005(2)
C10 0.041(3) 0.030(3) 0.037(3) -0.002(2) 0.002(2) 0.001(2)
C11 0.066(4) 0.030(3) 0.026(3) -0.003(2) 0.006(3) -0.010(3)
C12 0.051(4) 0.045(4) 0.024(3) -0.006(3) 0.012(2) -0.010(3)
C13 0.051(3) 0.048(4) 0.053(3) 0.006(3) 0.023(3) 0.010(3)
C14 0.049(3) 0.041(3) 0.045(3) 0.005(3) 0.014(2) 0.003(3)
C15 0.049(3) 0.037(3) 0.033(3) 0.009(2) 0.000(2) -0.001(2)
C16 0.037(3) 0.053(4) 0.058(4) 0.004(3) 0.011(3) 0.001(3)
C17 0.040(3) 0.043(3) 0.027(2) 0.000(2) 0.008(2) -0.009(2)
C18 0.051(4) 0.088(6) 0.060(4) -0.033(4) 0.001(3) -0.005(3)
C19 0.066(4) 0.050(4) 0.038(3) -0.023(3) 0.026(3) -0.025(3)
C20 0.041(3) 0.045(3) 0.031(3) 0.004(2) 0.006(2) -0.003(2)
C21 0.030(3) 0.051(4) 0.042(3) 0.001(3) -0.001(2) -0.003(2)
C22 0.030(3) 0.042(3) 0.036(3) -0.001(2) -0.001(2) 0.002(2)
C23 0.043(3) 0.074(5) 0.061(4) -0.017(4) 0.014(3) -0.006(3)
C24 0.054(3) 0.039(3) 0.038(3) -0.010(3) -0.007(2) 0.008(3)
N1 0.040(3) 0.039(3) 0.029(2) -0.0009(19) 0.0082(18) -0.005(2)
N2 0.050(3) 0.036(3) 0.032(2) -0.0104(19) 0.020(2) -0.012(2)
N3 0.035(2) 0.045(3) 0.031(2) -0.001(2) 0.0007(18) -0.002(2)
N4 0.041(2) 0.041(3) 0.029(2) -0.002(2) -0.0028(17) 0.006(2)
O1 0.046(2) 0.067(3) 0.031(2) 0.007(2) 0.0017(16) 0.003(2)
O2 0.037(2) 0.065(3) 0.057(3) 0.002(2) -0.001(2) 0.000(2)
O3 0.048(2) 0.075(3) 0.049(3) 0.016(2) 0.019(2) -0.006(2)
O4 0.043(3) 0.077(4) 0.078(4) 0.002(3) 0.021(2) 0.006(2)
Zn1 0.0348(3) 0.0399(3) 0.0243(3) -0.0013(3) 0.00482(18) -0.0030(3)

loop_
_atom_type_symbol
_atom_type_description
_atom_type_scat_dispersion_real
_atom_type_scat_dispersion_imag
_atom_type_scat_source
C C 0.0033 0.0016 'International Tables Vol C Tables 4.2.6.8 and 6.1.1.4'
H H 0.0000 0.0000 'International Tables Vol C Tables 4.2.6.8 and 6.1.1.4'
N N 0.0061 0.0033 'International Tables Vol C Tables 4.2.6.8 and 6.1.1.4'
O O 0.0106 0.0060 'International Tables Vol C Tables 4.2.6.8 and 6.1.1.4'
Zn Zn 0.2839 1.4301 'International Tables Vol C Tables 4.2.6.8 and 6.1.1.4'

loop_
_geom_angle_atom_site_label_1
_geom_angle_atom_site_label_2
_geom_angle_atom_site_label_3
_geom_angle
_geom_angle_site_symmetry_1
_geom_angle_site_symmetry_3
O2 C1 O1 125.0(5) . .
O2 C1 C2 118.6(5) . .
O1 C1 C2 116.4(5) . .
C3 C2 C7 118.3(5) . .
C3 C2 C1 121.3(5) . .
C7 C2 C1 120.4(5) . .
C2 C3 C4 120.1(6) . .
C2 C3 H3 120.0 . .
C4 C3 H3 120.0 . .
C5 C4 C3 120.6(6) . .
C5 C4 H4 119.7 . .
C3 C4 H4 119.7 . .
C4 C5 C6 120.2(6) . .
C4 C5 C24 120.2(6) . 1_656
C6 C5 C24 119.6(6) . 1_656
C7 C6 C5 119.8(6) . .
C7 C6 H6 120.1 . .
C5 C6 H6 120.1 . .
C6 C7 C2 120.9(5) . .
C6 C7 H7 119.6 . .
C2 C7 H7 119.6 . .
O4 C8 O3 126.3(5) . .
O4 C8 C9 119.2(6) . .
O3 C8 C9 114.5(5) . .
C14 C9 C10 118.1(5) . .
C14 C9 C8 122.8(5) . .
C10 C9 C8 119.1(5) . .
C11 C10 C9 119.7(5) . .
C11 C10 H10 120.1 . .
C9 C10 H10 120.1 . .
C10 C11 C12 120.2(6) . .
C10 C11 H11 119.9 . .
C12 C11 H11 119.9 . .
C13 C12 C11 119.8(6) . .
C13 C12 C19 121.6(6) . 1_654
C11 C12 C19 118.6(6) . 1_654
C12 C13 C14 119.7(6) . .
C12 C13 H13 120.1 . .
C14 C13 H13 120.1 . .
C9 C14 C13 122.3(6) . .
C9 C14 H14 118.8 . .
C13 C14 H14 118.8 . .
C16 C15 N1 109.7(5) . .
C16 C15 H15 125.2 . .
N1 C15 H15 125.2 . .
C15 C16 N2 106.9(5) . .
C15 C16 H16 126.5 . .
N2 C16 H16 126.5 . .
N1 C17 N2 109.5(5) . .
N1 C17 C18 126.2(5) . .
N2 C17 C18 124.3(5) . .
C17 C18 H18A 109.5 . .
C17 C18 H18B 109.5 . .
H18A C18 H18B 109.5 . .
C17 C18 H18C 109.5 . .
H18A C18 H18C 109.5 . .
H18B C18 H18C 109.5 . .
N2 C19 C12 111.8(5) . 1_456
N2 C19 H19A 109.3 . .
C12 C19 H19A 109.3 1_456 .
N2 C19 H19B 109.3 . .
C12 C19 H19B 109.3 1_456 .
H19A C19 H19B 107.9 . .
C21 C20 N3 107.9(5) . .
C21 C20 H20 126.0 . .
N3 C20 H20 126.0 . .
C20 C21 N4 108.2(5) . .
C20 C21 H21 125.9 . .
N4 C21 H21 125.9 . .
N4 C22 N3 110.3(5) . .
N4 C22 C23 123.5(5) . .
N3 C22 C23 126.1(5) . .
C22 C23 H23A 109.5 . .
C22 C23 H23B 109.5 . .
H23A C23 H23B 109.5 . .
C22 C23 H23C 109.5 . .
H23A C23 H23C 109.5 . .
H23B C23 H23C 109.5 . .
C5 C24 N4 110.7(5) 1_454 .
C5 C24 H24A 109.5 1_454 .
N4 C24 H24A 109.5 . .
C5 C24 H24B 109.5 1_454 .
N4 C24 H24B 109.5 . .
H24A C24 H24B 108.1 . .
C17 N1 C15 106.2(5) . .
C17 N1 Zn1 127.0(4) . .
C15 N1 Zn1 126.8(4) . .
C17 N2 C16 107.7(5) . .
C17 N2 C19 126.8(5) . .
C16 N2 C19 125.3(5) . .
C22 N3 C20 106.6(5) . .
C22 N3 Zn1 126.2(4) . .
C20 N3 Zn1 126.2(4) . .
C22 N4 C21 107.0(5) . .
C22 N4 C24 127.9(5) . .
C21 N4 C24 125.1(5) . .
C1 O1 Zn1 112.5(4) . .
C8 O3 Zn1 125.4(4) . .
O3 Zn1 O1 92.46(19) . .
O3 Zn1 N1 117.3(2) . .
O1 Zn1 N1 112.62(18) . .
O3 Zn1 N3 112.7(2) . .
O1 Zn1 N3 113.2(2) . .
N1 Zn1 N3 108.03(18) . .

loop_
_geom_bond_atom_site_label_1
_geom_bond_atom_site_label_2
_geom_bond_distance
_geom_bond_site_symmetry_2
C1 O2 1.238(7) .
C1 O1 1.260(7) .
C1 C2 1.512(8) .
C2 C3 1.388(8) .
C2 C7 1.400(8) .
C3 C4 1.399(9) .
C3 H3 0.9300 .
C4 C5 1.355(10) .
C4 H4 0.9300 .
C5 C6 1.386(9) .
C5 C24 1.491(9) 1_656
C6 C7 1.377(9) .
C6 H6 0.9300 .
C7 H7 0.9300 .
C8 O4 1.227(8) .
C8 O3 1.294(8) .
C8 C9 1.530(7) .
C9 C14 1.361(8) .
C9 C10 1.403(8) .
C10 C11 1.384(9) .
C10 H10 0.9300 .
C11 C12 1.387(10) .
C11 H11 0.9300 .
C12 C13 1.358(9) .
C12 C19 1.502(8) 1_654
C13 C14 1.376(8) .
C13 H13 0.9300 .
C14 H14 0.9300 .
C15 C16 1.328(9) .
C15 N1 1.375(7) .
C15 H15 0.9300 .
C16 N2 1.371(8) .
C16 H16 0.9300 .
C17 N1 1.335(7) .
C17 N2 1.347(8) .
C17 C18 1.496(9) .
C18 H18A 0.9600 .
C18 H18B 0.9600 .
C18 H18C 0.9600 .
C19 N2 1.487(7) .
C19 C12 1.502(8) 1_456
C19 H19A 0.9700 .
C19 H19B 0.9700 .
C20 C21 1.343(9) .
C20 N3 1.382(7) .
C20 H20 0.9300 .
C21 N4 1.384(7) .
C21 H21 0.9300 .
C22 N4 1.330(8) .
C22 N3 1.350(7) .
C22 C23 1.522(8) .
C23 H23A 0.9600 .
C23 H23B 0.9600 .
C23 H23C 0.9600 .
C24 C5 1.491(9) 1_454
C24 N4 1.491(7) .
C24 H24A 0.9700 .
C24 H24B 0.9700 .
N1 Zn1 2.005(5) .
N3 Zn1 2.008(5) .
O1 Zn1 1.967(4) .
O3 Zn1 1.941(4) .

loop_
_geom_torsion_atom_site_label_1
_geom_torsion_atom_site_label_2
_geom_torsion_atom_site_label_3
_geom_torsion_atom_site_label_4
_geom_torsion
_geom_torsion_site_symmetry_1
_geom_torsion_site_symmetry_2
_geom_torsion_site_symmetry_3
_geom_torsion_site_symmetry_4
O2 C1 C2 C3 -162.1(6) . . . .
O1 C1 C2 C3 16.7(8) . . . .
O2 C1 C2 C7 15.0(8) . . . .
O1 C1 C2 C7 -166.3(5) . . . .
C7 C2 C3 C4 -2.1(9) . . . .
C1 C2 C3 C4 175.0(6) . . . .
C2 C3 C4 C5 2.1(10) . . . .
C3 C4 C5 C6 0.9(10) . . . .
C3 C4 C5 C24 -178.2(6) . . . 1_656
C4 C5 C6 C7 -3.8(10) . . . .
C24 C5 C6 C7 175.3(5) 1_656 . . .
C5 C6 C7 C2 3.7(9) . . . .
C3 C2 C7 C6 -0.8(9) . . . .
C1 C2 C7 C6 -177.9(5) . . . .
O4 C8 C9 C14 -159.5(6) . . . .
O3 C8 C9 C14 19.6(8) . . . .
O4 C8 C9 C10 19.4(8) . . . .
O3 C8 C9 C10 -161.5(5) . . . .
C14 C9 C10 C11 -2.8(8) . . . .
C8 C9 C10 C11 178.2(5) . . . .
C9 C10 C11 C12 1.8(8) . . . .
C10 C11 C12 C13 1.2(9) . . . .
C10 C11 C12 C19 -178.1(5) . . . 1_654
C11 C12 C13 C14 -3.1(10) . . . .
C19 C12 C13 C14 176.2(6) 1_654 . . .
C10 C9 C14 C13 0.9(9) . . . .
C8 C9 C14 C13 179.9(6) . . . .
C12 C13 C14 C9 2.0(10) . . . .
N1 C15 C16 N2 0.4(7) . . . .
N3 C20 C21 N4 1.1(7) . . . .
N2 C17 N1 C15 0.0(6) . . . .
C18 C17 N1 C15 178.7(7) . . . .
N2 C17 N1 Zn1 -179.3(4) . . . .
C18 C17 N1 Zn1 -0.6(9) . . . .
C16 C15 N1 C17 -0.3(6) . . . .
C16 C15 N1 Zn1 179.0(4) . . . .
N1 C17 N2 C16 0.2(6) . . . .
C18 C17 N2 C16 -178.5(7) . . . .
N1 C17 N2 C19 -175.3(5) . . . .
C18 C17 N2 C19 6.0(10) . . . .
C15 C16 N2 C17 -0.4(7) . . . .
C15 C16 N2 C19 175.2(5) . . . .
C12 C19 N2 C17 -127.4(6) 1_456 . . .
C12 C19 N2 C16 57.8(8) 1_456 . . .
N4 C22 N3 C20 0.6(6) . . . .
C23 C22 N3 C20 177.6(6) . . . .
N4 C22 N3 Zn1 169.8(4) . . . .
C23 C22 N3 Zn1 -13.2(9) . . . .
C21 C20 N3 C22 -1.0(7) . . . .
C21 C20 N3 Zn1 -170.2(4) . . . .
N3 C22 N4 C21 0.0(6) . . . .
C23 C22 N4 C21 -177.0(6) . . . .
N3 C22 N4 C24 178.0(5) . . . .
C23 C22 N4 C24 1.0(9) . . . .
C20 C21 N4 C22 -0.7(6) . . . .
C20 C21 N4 C24 -178.8(5) . . . .
C5 C24 N4 C22 -104.0(7) 1_454 . . .
C5 C24 N4 C21 73.7(7) 1_454 . . .
O2 C1 O1 Zn1 8.6(8) . . . .
C2 C1 O1 Zn1 -170.1(4) . . . .
O4 C8 O3 Zn1 12.9(9) . . . .
C9 C8 O3 Zn1 -166.0(4) . . . .
C8 O3 Zn1 O1 -174.1(5) . . . .
C8 O3 Zn1 N1 -57.1(6) . . . .
C8 O3 Zn1 N3 69.4(6) . . . .
C1 O1 Zn1 O3 178.1(4) . . . .
C1 O1 Zn1 N1 57.1(5) . . . .
C1 O1 Zn1 N3 -65.8(4) . . . .
C17 N1 Zn1 O3 -80.7(5) . . . .
C15 N1 Zn1 O3 100.1(5) . . . .
C17 N1 Zn1 O1 24.8(5) . . . .
C15 N1 Zn1 O1 -154.4(4) . . . .
C17 N1 Zn1 N3 150.5(5) . . . .
C15 N1 Zn1 N3 -28.6(5) . . . .
C22 N3 Zn1 O3 34.1(5) . . . .
C20 N3 Zn1 O3 -158.7(5) . . . .
C22 N3 Zn1 O1 -69.2(5) . . . .
C20 N3 Zn1 O1 98.0(5) . . . .
C22 N3 Zn1 N1 165.4(4) . . . .
C20 N3 Zn1 N1 -27.4(5) . . . .
